data_4062288
loop_
_publ_author_name
'Ionkin, Alex S.'
'Marshall, William J.'

_publ_section_title
;
 Synthesis and Unusual Thermal Behavior of (Lithium phosphino/amino)
 Difluorosilanes
;
_journal_issue 20
_journal_name_full Organometallics
_journal_page_first 4136
_journal_page_last 4144
_journal_paper_doi 10.1021/om0304412
_journal_volume 22
_journal_year 2003
_chemical_formula_sum 'C19 H32 F2 Si'
_chemical_formula_weight 326.54
_space_group_IT_number 61
_symmetry_cell_setting orthorhombic
_symmetry_space_group_name_Hall '-P 2ac 2ab'
_symmetry_space_group_name_H-M 'P b c a'
_cell_angle_alpha 90.00
_cell_angle_beta 90.00
_cell_angle_gamma 90.00
_cell_formula_units_Z 8
_cell_length_a 11.1825(11)
_cell_length_b 18.9678(19)
_cell_length_c 17.7010(17)
_cell_measurement_temperature 293(2)
_cell_volume 3754.5(6)
_diffrn_ambient_temperature 293(2)
_exptl_crystal_density_diffrn 1.155
_cod_depositor_comments
;
The following automatic conversions were performed:
'_symmetry_cell_setting' value 'Orthorhombic' changed to 'orthorhombic'
according to '/home/saulius/struct/CIF-dictionaries/cif_core.dic'
dictionary named 'cif_core.dic' version 2.4.1 from 2010-06-29.

Automatic conversion script
Id: cif_fix_enum 1527 2010-12-29 10:47:43Z saulius 
;
_cod_database_code 4062288

loop_
_symmetry_equiv_pos_as_xyz
'x, y, z'
'-x+1/2, y+1/2, z'
'x, -y+1/2, z+1/2'
'-x+1/2, -y, z+1/2'
'-x, -y, -z'
'x-1/2, -y-1/2, -z'
'-x, y-1/2, -z-1/2'
'x-1/2, y, -z-1/2'

loop_
_atom_site_label
_atom_site_type_symbol
_atom_site_fract_x
_atom_site_fract_y
_atom_site_fract_z
_atom_site_U_iso_or_equiv
_atom_site_adp_type
_atom_site_occupancy
_atom_site_symmetry_multiplicity
_atom_site_calc_flag
_atom_site_refinement_flags
_atom_site_disorder_assembly
_atom_site_disorder_group
Si1 Si 0.25232(6) 0.23890(4) -0.00771(4) 0.0334(2) Uani 1 1 d . . .
F1 F 0.33328(15) 0.27462(9) -0.07144(8) 0.0452(4) Uani 1 1 d . . .
C1 C 0.26108(17) 0.29728(11) 0.07832(11) 0.0233(4) Uani 1 1 d . . .
F2 F 0.33169(15) 0.17096(8) 0.00933(9) 0.0476(4) Uani 1 1 d . . .
C2 C 0.28193(17) 0.26582(10) 0.15007(11) 0.0221(4) Uani 1 1 d . . .
C3 C 0.34409(17) 0.30368(10) 0.20523(11) 0.0223(4) Uani 1 1 d . . .
H3A H 0.3605 0.2818 0.2511 0.027 Uiso 1 1 calc R . .
C4 C 0.38232(17) 0.37256(10) 0.19453(11) 0.0216(4) Uani 1 1 d . . .
C5 C 0.34926(18) 0.40526(10) 0.12740(11) 0.0238(4) Uani 1 1 d . . .
H5A H 0.3700 0.4523 0.1203 0.029 Uiso 1 1 calc R . .
C6 C 0.28651(18) 0.37084(10) 0.07038(10) 0.0232(4) Uani 1 1 d . . .
C7 C 0.23632(19) 0.19200(10) 0.17550(12) 0.0271(4) Uani 1 1 d . . .
C8 C 0.1362(2) 0.16208(12) 0.12603(15) 0.0360(5) Uani 1 1 d . . .
H8A H 0.1682 0.1487 0.0778 0.054 Uiso 1 1 calc R . .
H8B H 0.0754 0.1973 0.1191 0.054 Uiso 1 1 calc R . .
H8C H 0.1020 0.1215 0.1502 0.054 Uiso 1 1 calc R . .
C9 C 0.3404(2) 0.13951(12) 0.18192(16) 0.0409(6) Uani 1 1 d . . .
H9A H 0.3785 0.1346 0.1336 0.061 Uiso 1 1 calc R . .
H9B H 0.3104 0.0945 0.1980 0.061 Uiso 1 1 calc R . .
H9C H 0.3973 0.1566 0.2181 0.061 Uiso 1 1 calc R . .
C10 C 0.1779(2) 0.19909(13) 0.25473(14) 0.0405(6) Uani 1 1 d . . .
H10A H 0.1424 0.1549 0.2688 0.061 Uiso 1 1 calc R . .
H10B H 0.1174 0.2349 0.2533 0.061 Uiso 1 1 calc R . .
H10C H 0.2379 0.2118 0.2911 0.061 Uiso 1 1 calc R . .
C11 C 0.45469(19) 0.41213(10) 0.25498(11) 0.0253(4) Uani 1 1 d . . .
C12 C 0.4516(4) 0.37493(19) 0.33129(15) 0.0706(11) Uani 1 1 d . . .
H12C H 0.3701 0.3697 0.3474 0.106 Uiso 1 1 calc R . .
H12A H 0.4948 0.4024 0.3678 0.106 Uiso 1 1 calc R . .
H12B H 0.4880 0.3293 0.3267 0.106 Uiso 1 1 calc R . .
C13 C 0.4080(3) 0.48662(15) 0.2667(2) 0.0593(9) Uani 1 1 d . . .
H13C H 0.4117 0.5120 0.2198 0.089 Uiso 1 1 calc R . .
H13A H 0.4561 0.5102 0.3038 0.089 Uiso 1 1 calc R . .
H13B H 0.3266 0.4847 0.2838 0.089 Uiso 1 1 calc R . .
C14 C 0.5839(2) 0.41588(19) 0.22975(18) 0.0547(8) Uani 1 1 d . . .
H14A H 0.6309 0.4383 0.2683 0.082 Uiso 1 1 calc R . .
H14B H 0.5892 0.4427 0.1839 0.082 Uiso 1 1 calc R . .
H14C H 0.6136 0.3691 0.2211 0.082 Uiso 1 1 calc R . .
C15 C 0.2450(2) 0.41757(11) 0.00339(12) 0.0293(5) Uani 1 1 d . . .
C16 C 0.1937(3) 0.48756(13) 0.03586(16) 0.0454(6) Uani 1 1 d . . .
H16A H 0.1616 0.5155 -0.0046 0.068 Uiso 1 1 calc R . .
H16B H 0.2564 0.5133 0.0607 0.068 Uiso 1 1 calc R . .
H16C H 0.1315 0.4771 0.0715 0.068 Uiso 1 1 calc R . .
C17 C 0.3486(3) 0.43545(17) -0.04892(16) 0.0489(7) Uani 1 1 d . . .
H17A H 0.3797 0.3929 -0.0708 0.073 Uiso 1 1 calc R . .
H17B H 0.4105 0.4586 -0.0206 0.073 Uiso 1 1 calc R . .
H17C H 0.3210 0.4662 -0.0884 0.073 Uiso 1 1 calc R . .
C18 C 0.1406(2) 0.38589(13) -0.04159(13) 0.0373(5) Uani 1 1 d . . .
H18A H 0.1694 0.3476 -0.0721 0.056 Uiso 1 1 calc R . .
H18B H 0.1064 0.4215 -0.0735 0.056 Uiso 1 1 calc R . .
H18C H 0.0809 0.3688 -0.0072 0.056 Uiso 1 1 calc R . .
C19 C 0.1120(3) 0.20939(16) -0.05258(15) 0.0488(7) Uani 1 1 d . . .
H19D H 0.1107 0.1588 -0.0547 0.073 Uiso 1 1 calc R . .
H19B H 0.1073 0.2282 -0.1029 0.073 Uiso 1 1 calc R . .
H19C H 0.0451 0.2258 -0.0235 0.073 Uiso 1 1 calc R . .

loop_
_atom_site_aniso_label
_atom_site_aniso_U_11
_atom_site_aniso_U_22
_atom_site_aniso_U_33
_atom_site_aniso_U_23
_atom_site_aniso_U_13
_atom_site_aniso_U_12
Si1 0.0378(4) 0.0355(4) 0.0270(3) -0.0072(2) 0.0008(2) -0.0029(2)
F1 0.0486(9) 0.0540(9) 0.0329(7) -0.0055(6) 0.0077(6) -0.0043(7)
C1 0.0221(9) 0.0260(9) 0.0216(9) -0.0019(7) -0.0005(7) -0.0034(7)
F2 0.0559(10) 0.0392(8) 0.0478(9) -0.0104(6) 0.0049(7) 0.0062(7)
C2 0.0219(9) 0.0201(9) 0.0243(9) -0.0011(7) 0.0000(7) -0.0009(7)
C3 0.0241(9) 0.0219(9) 0.0209(9) -0.0010(7) -0.0018(7) 0.0004(7)
C4 0.0204(8) 0.0226(9) 0.0218(9) -0.0029(7) -0.0001(7) -0.0006(7)
C5 0.0268(9) 0.0214(9) 0.0233(9) 0.0002(7) 0.0002(7) -0.0035(7)
C6 0.0247(9) 0.0255(9) 0.0193(9) 0.0012(7) 0.0010(7) -0.0011(7)
C7 0.0298(10) 0.0186(9) 0.0331(11) 0.0001(8) -0.0055(8) -0.0034(7)
C8 0.0371(12) 0.0289(10) 0.0422(13) 0.0012(9) -0.0094(10) -0.0084(9)
C9 0.0397(13) 0.0260(11) 0.0570(15) 0.0015(10) -0.0113(11) 0.0039(9)
C10 0.0505(14) 0.0354(12) 0.0356(12) 0.0075(10) 0.0034(11) -0.0118(10)
C11 0.0276(10) 0.0236(9) 0.0247(9) -0.0029(7) -0.0055(8) -0.0040(7)
C12 0.116(3) 0.066(2) 0.0293(13) 0.0056(13) -0.0235(16) -0.050(2)
C13 0.0632(19) 0.0424(14) 0.072(2) -0.0297(14) -0.0353(16) 0.0168(13)
C14 0.0304(12) 0.077(2) 0.0570(17) -0.0226(15) -0.0067(12) -0.0077(12)
C15 0.0345(11) 0.0282(10) 0.0251(10) 0.0062(8) -0.0035(8) -0.0026(8)
C16 0.0599(17) 0.0287(12) 0.0476(15) 0.0038(10) -0.0101(13) 0.0057(11)
C17 0.0494(15) 0.0618(17) 0.0355(13) 0.0178(12) 0.0050(11) -0.0116(13)
C18 0.0408(12) 0.0406(13) 0.0305(11) 0.0042(9) -0.0088(9) -0.0001(10)
C19 0.0561(16) 0.0549(16) 0.0355(13) -0.0070(11) -0.0107(12) -0.0158(13)

loop_
_geom_bond_atom_site_label_1
_geom_bond_atom_site_label_2
_geom_bond_distance
_geom_bond_site_symmetry_2
_geom_bond_publ_flag
Si1 F2 1.5934(17) . ?
Si1 F1 1.5972(16) . ?
Si1 C19 1.845(3) . ?
Si1 C1 1.885(2) . ?
C1 C2 1.423(3) . ?
C1 C6 1.431(3) . ?
C2 C3 1.397(3) . ?
C2 C7 1.557(3) . ?
C3 C4 1.388(3) . ?
C4 C5 1.391(3) . ?
C4 C11 1.537(3) . ?
C5 C6 1.392(3) . ?
C6 C15 1.551(3) . ?
C7 C8 1.531(3) . ?
C7 C9 1.536(3) . ?
C7 C10 1.553(3) . ?
C11 C14 1.514(3) . ?
C11 C13 1.521(3) . ?
C11 C12 1.524(3) . ?
C15 C17 1.521(3) . ?
C15 C18 1.535(3) . ?
C15 C16 1.556(3) . ?

loop_
_cod_related_entry_id
_cod_related_entry_database
_cod_related_entry_code
1 ChemSpider 21122889
